data_4076579
loop_
_publ_author_name
'Krupski, Sergei'
'Dickschat, Julia V.'
'Hepp, Alexander'
'Pape, Tania'
'Hahn, F. Ekkehardt'

_publ_section_title
;
 Synthesis and Characterization of Rigid Ditopic N-Heterocyclic
 Benzobisgermylenes and -stannylenes
;
_journal_issue 5
_journal_name_full Organometallics
_journal_page_first 2078
_journal_paper_doi 10.1021/om3000604
_journal_volume 31
_journal_year 2012
_chemical_formula_sum 'C26 H50 N4'
_chemical_formula_weight 418.70
_chemical_name_systematic
; 
 ? 
;
_space_group_IT_number 14
_symmetry_cell_setting monoclinic
_symmetry_space_group_name_Hall '-P 2ybc'
_symmetry_space_group_name_H-M 'P 1 21/c 1'
_atom_sites_solution_hydrogens geom
_atom_sites_solution_primary direct
_atom_sites_solution_secondary difmap
_audit_creation_method SHELXL-97
_cell_angle_alpha 90.00
_cell_angle_beta 94.089(3)
_cell_angle_gamma 90.00
_cell_formula_units_Z 2
_cell_length_a 11.8808(18)
_cell_length_b 5.8206(9)
_cell_length_c 19.977(3)
_cell_measurement_reflns_used 900
_cell_measurement_temperature 153(1)
_cell_measurement_theta_max 22.5
_cell_measurement_theta_min 1
_cell_volume 1378.0(4)
_computing_cell_refinement 'APEX2(Bruker AXS, 2007)'
_computing_data_collection 'APEX2(Bruker AXS, 2007)'
_computing_data_reduction 'SAINT,SADABS (Bruker AXS, 2007 )'
_computing_molecular_graphics
;
ORTEP3,L.J. Farrugia, J. Appl. Cryst. (1997) 30, 565
;
_computing_structure_refinement
;
SHELXL-97, G. M. Sheldrick, Acta Cryst. (2008) A64, 112-122
;
_computing_structure_solution
;
SHELXS-97 , G. M. Sheldrick, Acta Cryst. (2008) A64, 112-122
;
_diffrn_ambient_temperature 153(1)
_diffrn_detector_area_resol_mean 80
_diffrn_measured_fraction_theta_full 1.000
_diffrn_measured_fraction_theta_max 1.000
_diffrn_measurement_device_type 'CCD area detector'
_diffrn_measurement_method 'Omega and Phi scans'
_diffrn_radiation_monochromator graphite
_diffrn_radiation_source 'rotating anode'
_diffrn_radiation_type MoK\a
_diffrn_radiation_wavelength 0.71073
_diffrn_reflns_av_R_equivalents 0.0427
_diffrn_reflns_av_sigmaI/netI 0.0369
_diffrn_reflns_limit_h_max 15
_diffrn_reflns_limit_h_min -15
_diffrn_reflns_limit_k_max 7
_diffrn_reflns_limit_k_min -7
_diffrn_reflns_limit_l_max 25
_diffrn_reflns_limit_l_min -25
_diffrn_reflns_number 12865
_diffrn_reflns_theta_full 27.42
_diffrn_reflns_theta_max 27.42
_diffrn_reflns_theta_min 1.72
_exptl_absorpt_coefficient_mu 0.059
_exptl_absorpt_correction_T_max 0.9976
_exptl_absorpt_correction_T_min 0.9871
_exptl_absorpt_correction_type multi-scan
_exptl_absorpt_process_details
; 
 Corrections were done with the SADABS program, utilizing the none merged
 raw data obtained from the integration process. Integration and final cell
 refinement were done with SAINT.

 SADABS reports ratio of Tmin/Tmax = 0.757235  

;
_exptl_crystal_colour yellow
_exptl_crystal_density_diffrn 1.009
_exptl_crystal_density_method 'not measured'
_exptl_crystal_description stick
_exptl_crystal_F_000 468
_exptl_crystal_size_max 0.22
_exptl_crystal_size_mid 0.04
_exptl_crystal_size_min 0.04
_refine_diff_density_max 0.417
_refine_diff_density_min -0.219
_refine_diff_density_rms 0.040
_refine_ls_extinction_method none
_refine_ls_goodness_of_fit_ref 1.031
_refine_ls_hydrogen_treatment mixed
_refine_ls_matrix_type full
_refine_ls_number_parameters 150
_refine_ls_number_reflns 3146
_refine_ls_number_restraints 0
_refine_ls_restrained_S_all 1.031
_refine_ls_R_factor_all 0.0857
_refine_ls_R_factor_gt 0.0543
_refine_ls_shift/su_max 0.000
_refine_ls_shift/su_mean 0.000
_refine_ls_structure_factor_coef Fsqd
_refine_ls_weighting_details 'calc w=1/[\s^2^(Fo^2^)+(0.0676P)^2^+0.4266P] where P=(Fo^2^+2Fc^2^)/3'
_refine_ls_weighting_scheme calc
_refine_ls_wR_factor_gt 0.1355
_refine_ls_wR_factor_ref 0.1531
_reflns_number_gt 2100
_reflns_number_total 3146
_reflns_threshold_expression >2sigma(I)
_cod_data_source_file om3000604_si_002.cif
_cod_data_source_block tetramine_3b
_cod_original_sg_symbol_H-M P2(1)/c
_cod_database_code 4076579

loop_
_symmetry_equiv_pos_as_xyz
'x, y, z'
'-x, y+1/2, -z+1/2'
'-x, -y, -z'
'x, -y-1/2, z-1/2'

loop_
_atom_site_label
_atom_site_type_symbol
_atom_site_fract_x
_atom_site_fract_y
_atom_site_fract_z
_atom_site_U_iso_or_equiv
_atom_site_adp_type
_atom_site_occupancy
_atom_site_symmetry_multiplicity
_atom_site_calc_flag
_atom_site_refinement_flags
C3 C 0.39913(12) 0.4055(3) 0.97102(7) 0.0261(3) Uani 1 1 d .
N1 N 0.29912(12) 0.3012(3) 0.94429(7) 0.0333(3) Uani 1 1 d .
C2 C 0.44490(13) 0.6043(3) 0.94433(7) 0.0269(3) Uani 1 1 d .
H2 H 0.4069 0.6762 0.9065 0.032 Uiso 1 1 calc R
N2 N 0.60000(12) 0.8897(3) 0.94522(7) 0.0309(3) Uani 1 1 d .
C1 C 0.54510(13) 0.6982(3) 0.97242(8) 0.0262(3) Uani 1 1 d .
C6 C 0.03670(17) 0.4411(4) 0.83417(11) 0.0540(6) Uani 1 1 d .
H6A H 0.0085 0.5635 0.8622 0.081 Uiso 1 1 calc R
H6B H -0.0269 0.3497 0.8149 0.081 Uiso 1 1 calc R
H6C H 0.0771 0.5092 0.7979 0.081 Uiso 1 1 calc R
C4 C 0.21990(13) 0.4305(3) 0.90058(8) 0.0328(4) Uani 1 1 d .
H4A H 0.2582 0.4842 0.8610 0.039 Uiso 1 1 calc R
H4B H 0.1948 0.5676 0.9248 0.039 Uiso 1 1 calc R
C5 C 0.11672(14) 0.2869(3) 0.87688(9) 0.0360(4) Uani 1 1 d .
C8 C 0.05660(17) 0.1948(5) 0.93670(11) 0.0606(7) Uani 1 1 d .
H8A H 0.1060 0.0856 0.9620 0.091 Uiso 1 1 calc R
H8B H -0.0132 0.1170 0.9204 0.091 Uiso 1 1 calc R
H8C H 0.0386 0.3227 0.9660 0.091 Uiso 1 1 calc R
C9 C 0.56619(14) 0.9760(3) 0.87876(8) 0.0353(4) Uani 1 1 d .
H9A H 0.5038 1.0876 0.8818 0.042 Uiso 1 1 calc R
H9B H 0.5380 0.8472 0.8499 0.042 Uiso 1 1 calc R
C10 C 0.66530(15) 1.0938(3) 0.84657(9) 0.0380(4) Uani 1 1 d .
C12 C 0.71604(17) 1.2833(3) 0.89194(11) 0.0471(5) Uani 1 1 d .
H12A H 0.7756 1.3623 0.8694 0.071 Uiso 1 1 calc R
H12B H 0.7481 1.2159 0.9340 0.071 Uiso 1 1 calc R
H12C H 0.6570 1.3937 0.9016 0.071 Uiso 1 1 calc R
C13 C 0.7568(2) 0.9171(4) 0.83554(13) 0.0655(7) Uani 1 1 d .
H13A H 0.7259 0.7961 0.8055 0.098 Uiso 1 1 calc R
H13B H 0.7834 0.8492 0.8787 0.098 Uiso 1 1 calc R
H13C H 0.8200 0.9923 0.8154 0.098 Uiso 1 1 calc R
C7 C 0.1532(2) 0.0865(4) 0.83427(11) 0.0574(6) Uani 1 1 d .
H7A H 0.1890 0.1458 0.7951 0.086 Uiso 1 1 calc R
H7B H 0.0870 -0.0055 0.8194 0.086 Uiso 1 1 calc R
H7C H 0.2072 -0.0097 0.8610 0.086 Uiso 1 1 calc R
C11 C 0.6206(3) 1.1968(6) 0.78040(14) 0.0960(11) Uani 1 1 d .
H11A H 0.6816 1.2781 0.7599 0.144 Uiso 1 1 calc R
H11B H 0.5597 1.3049 0.7882 0.144 Uiso 1 1 calc R
H11C H 0.5916 1.0741 0.7503 0.144 Uiso 1 1 calc R
H1 H 0.2675(18) 0.240(4) 0.9785(11) 0.056(6) Uiso 1 1 d .
H3 H 0.6104(18) 0.995(4) 0.9737(11) 0.053(7) Uiso 1 1 d .

loop_
_atom_site_aniso_label
_atom_site_aniso_U_11
_atom_site_aniso_U_22
_atom_site_aniso_U_33
_atom_site_aniso_U_23
_atom_site_aniso_U_13
_atom_site_aniso_U_12
C3 0.0247(7) 0.0278(8) 0.0260(8) -0.0003(6) 0.0025(6) -0.0025(6)
N1 0.0304(7) 0.0345(8) 0.0341(8) 0.0082(6) -0.0047(6) -0.0101(6)
C2 0.0280(8) 0.0287(8) 0.0240(8) 0.0028(6) 0.0022(6) -0.0008(6)
N2 0.0336(7) 0.0297(8) 0.0292(7) 0.0039(6) 0.0009(6) -0.0081(6)
C1 0.0273(8) 0.0249(8) 0.0271(8) 0.0008(6) 0.0063(6) -0.0017(6)
C6 0.0373(10) 0.0599(13) 0.0622(13) 0.0194(11) -0.0148(9) -0.0101(10)
C4 0.0313(8) 0.0315(9) 0.0347(9) 0.0041(7) -0.0028(7) -0.0051(7)
C5 0.0321(9) 0.0410(10) 0.0337(9) 0.0089(8) -0.0051(7) -0.0120(8)
C8 0.0400(11) 0.0882(17) 0.0535(13) 0.0243(12) 0.0022(9) -0.0207(11)
C9 0.0349(9) 0.0361(9) 0.0347(9) 0.0105(7) 0.0006(7) -0.0041(7)
C10 0.0465(10) 0.0316(9) 0.0369(9) 0.0071(8) 0.0087(8) -0.0086(8)
C12 0.0506(11) 0.0272(9) 0.0661(13) -0.0042(9) 0.0228(10) -0.0069(8)
C13 0.0786(15) 0.0370(11) 0.0877(17) -0.0157(11) 0.0530(14) -0.0127(11)
C7 0.0782(15) 0.0445(12) 0.0474(12) -0.0032(10) -0.0107(11) -0.0136(11)
C11 0.105(2) 0.116(2) 0.0643(16) 0.0558(17) -0.0133(15) -0.051(2)

loop_
_atom_type_symbol
_atom_type_description
_atom_type_scat_dispersion_real
_atom_type_scat_dispersion_imag
_atom_type_scat_source
C C 0.0033 0.0016 'International Tables Vol C Tables 4.2.6.8 and 6.1.1.4'
H H 0.0000 0.0000 'International Tables Vol C Tables 4.2.6.8 and 6.1.1.4'
N N 0.0061 0.0033 'International Tables Vol C Tables 4.2.6.8 and 6.1.1.4'

loop_
_geom_angle_atom_site_label_1
_geom_angle_atom_site_label_2
_geom_angle_atom_site_label_3
_geom_angle
_geom_angle_site_symmetry_1
_geom_angle_site_symmetry_3
C2 C3 C1 119.19(14) . 3_667
C2 C3 N1 123.58(14) . .
C1 C3 N1 117.23(14) 3_667 .
C3 N1 C4 119.99(14) . .
C1 C2 C3 121.02(14) . .
C1 N2 C9 121.21(14) . .
C2 C1 C3 119.79(14) . 3_667
C2 C1 N2 123.88(14) . .
C3 C1 N2 116.24(14) 3_667 .
N1 C4 C5 111.97(14) . .
C6 C5 C7 109.20(16) . .
C6 C5 C4 107.79(14) . .
C7 C5 C4 109.69(15) . .
C6 C5 C8 109.64(16) . .
C7 C5 C8 109.53(17) . .
C4 C5 C8 110.95(15) . .
N2 C9 C10 111.48(14) . .
C11 C10 C13 110.5(2) . .
C11 C10 C12 109.38(18) . .
C13 C10 C12 108.56(17) . .
C11 C10 C9 108.04(17) . .
C13 C10 C9 109.53(15) . .
C12 C10 C9 110.80(15) . .

loop_
_geom_bond_atom_site_label_1
_geom_bond_atom_site_label_2
_geom_bond_distance
_geom_bond_site_symmetry_2
C3 C2 1.400(2) .
C3 C1 1.405(2) 3_667
C3 N1 1.406(2) .
N1 C4 1.449(2) .
C2 C1 1.391(2) .
N2 C1 1.419(2) .
N2 C9 1.449(2) .
C1 C3 1.405(2) 3_667
C6 C5 1.524(3) .
C4 C5 1.531(2) .
C5 C7 1.525(3) .
C5 C8 1.532(3) .
C9 C10 1.542(2) .
C10 C11 1.513(3) .
C10 C13 1.524(3) .
C10 C12 1.525(3) .
